data_2019600
loop_
_publ_author_name
'Scholz, Stefan'
'Lerner, Hans-Wolfram'
'Bats, Jan W.'

_publ_section_title
;
 A low-temperature modification of hexa-<i>tert</i>-butyldisilane and a
 new polymorph of 1,1,2,2-tetra-<i>tert</i>-butyl-1,2-diphenyldisilane
;
_journal_issue 7
_journal_name_full 'Acta Crystallographica Section C'
_journal_page_first 697
_journal_page_last 701
_journal_paper_doi 10.1107/S2053229614013503
_journal_volume 70
_journal_year 2014
_chemical_formula_iupac 'C24 H54 Si2'
_chemical_formula_moiety 'C24 H54 Si2'
_chemical_formula_sum 'C24 H54 Si2'
_chemical_formula_weight 398.85
_chemical_name_systematic
;
Hexa-<i>tert</i>-butyldisilane
;
_space_group_IT_number 61
_symmetry_cell_setting orthorhombic
_symmetry_space_group_name_Hall '-P 2ac 2ab'
_symmetry_space_group_name_H-M 'P b c a'
_atom_sites_solution_hydrogens geom
_atom_sites_solution_primary direct
_atom_sites_solution_secondary difmap
_audit_creation_method SHELXL-97
_cell_angle_alpha 90.00
_cell_angle_beta 90.00
_cell_angle_gamma 90.00
_cell_formula_units_Z 8
_cell_length_a 11.2923(8)
_cell_length_b 29.204(3)
_cell_length_c 15.8321(16)
_cell_measurement_reflns_used 371
_cell_measurement_temperature 147(2)
_cell_measurement_theta_max 26
_cell_measurement_theta_min 3
_cell_volume 5221.1(8)
_computing_cell_refinement 'SMART (Siemens, 1995)'
_computing_data_collection 'SMART (Siemens, 1995)'
_computing_data_reduction 'SAINT (Siemens, 1995)'
_computing_molecular_graphics 'SHELXTL (Sheldrick, 2008)'
_computing_publication_material 'SHELXL97 (Sheldrick, 2008)'
_computing_structure_refinement 'SHELXL97 (Sheldrick, 2008)'
_computing_structure_solution 'SHELXS97 (Sheldrick, 2008)'
_diffrn_ambient_temperature 147(2)
_diffrn_measured_fraction_theta_full 0.983
_diffrn_measured_fraction_theta_max 0.983
_diffrn_measurement_device_type 'Siemens SMART 1K CCD'
_diffrn_measurement_method \w
_diffrn_radiation_monochromator graphite
_diffrn_radiation_source 'normal-focus sealed tube'
_diffrn_radiation_type MoK\a
_diffrn_radiation_wavelength 0.71073
_diffrn_reflns_av_R_equivalents 0.0559
_diffrn_reflns_av_sigmaI/netI 0.0481
_diffrn_reflns_limit_h_max 15
_diffrn_reflns_limit_h_min -15
_diffrn_reflns_limit_k_max 41
_diffrn_reflns_limit_k_min -41
_diffrn_reflns_limit_l_max 20
_diffrn_reflns_limit_l_min -21
_diffrn_reflns_number 58910
_diffrn_reflns_theta_full 30.00
_diffrn_reflns_theta_max 30.00
_diffrn_reflns_theta_min 2.32
_diffrn_standards_decay_% 0.0
_diffrn_standards_interval_time 1200
_diffrn_standards_number 689
_exptl_absorpt_coefficient_mu 0.142
_exptl_absorpt_correction_T_max 0.980
_exptl_absorpt_correction_T_min 0.856
_exptl_absorpt_correction_type multi-scan
_exptl_absorpt_process_details '(SADABS; Sheldrick, 2000)'
_exptl_crystal_colour colorless
_exptl_crystal_density_diffrn 1.015
_exptl_crystal_density_method 'not measured'
_exptl_crystal_description rod
_exptl_crystal_F_000 1808
_exptl_crystal_size_max 0.75
_exptl_crystal_size_mid 0.27
_exptl_crystal_size_min 0.14
_refine_diff_density_max 0.338
_refine_diff_density_min -0.237
_refine_ls_extinction_method none
_refine_ls_goodness_of_fit_ref 1.046
_refine_ls_hydrogen_treatment constr
_refine_ls_matrix_type full
_refine_ls_number_parameters 253
_refine_ls_number_reflns 7483
_refine_ls_number_restraints 0
_refine_ls_restrained_S_all 1.046
_refine_ls_R_factor_all 0.0921
_refine_ls_R_factor_gt 0.0483
_refine_ls_shift/su_max 0.001
_refine_ls_shift/su_mean 0.000
_refine_ls_structure_factor_coef Fsqd
_refine_ls_weighting_details 'calc w=1/[\s^2^(Fo^2^)+(0.05P)^2^+0.8P] where P=(Fo^2^+2Fc^2^)/3'
_refine_ls_weighting_scheme calc
_refine_ls_wR_factor_gt 0.1020
_refine_ls_wR_factor_ref 0.1157
_reflns_number_gt 4986
_reflns_number_total 7483
_reflns_threshold_expression I>2\s(I)
_cod_data_source_file fg3323sup1.cif
_cod_data_source_block I
_cod_depositor_comments 'Adding full bibliography for 2019600--2019601.cif.'
_cod_database_code 2019600
_cod_database_fobs_code 2019600

loop_
_symmetry_equiv_pos_as_xyz
'x, y, z'
'-x+1/2, -y, z+1/2'
'-x, y+1/2, -z+1/2'
'x+1/2, -y+1/2, -z'
'-x, -y, -z'
'x-1/2, y, -z-1/2'
'x, -y-1/2, z-1/2'
'-x-1/2, y-1/2, z'

loop_
_atom_site_type_symbol
_atom_site_label
_atom_site_fract_x
_atom_site_fract_y
_atom_site_fract_z
_atom_site_U_iso_or_equiv
_atom_site_adp_type
_atom_site_calc_flag
_atom_site_refinement_flags
_atom_site_occupancy
_atom_site_symmetry_multiplicity
Si Si1 0.17754(3) 0.124481(12) 0.56117(2) 0.01561(10) Uani d . 1 1
Si Si2 0.34409(3) 0.127976(12) 0.44019(2) 0.01567(10) Uani d . 1 1
C C1 0.01469(12) 0.13043(5) 0.51447(10) 0.0243(3) Uani d . 1 1
C C2 -0.08188(13) 0.11645(7) 0.57885(11) 0.0399(4) Uani d . 1 1
H H2A -0.1602 0.1234 0.5555 0.060 Uiso calc R 1 1
H H2B -0.0705 0.1335 0.6315 0.060 Uiso calc R 1 1
H H2C -0.0761 0.0835 0.5903 0.060 Uiso calc R 1 1
C C3 -0.01244(13) 0.18029(5) 0.48846(11) 0.0329(4) Uani d . 1 1
H H3A -0.0930 0.1821 0.4657 0.049 Uiso calc R 1 1
H H3B 0.0442 0.1901 0.4452 0.049 Uiso calc R 1 1
H H3C -0.0057 0.2003 0.5379 0.049 Uiso calc R 1 1
C C4 -0.00989(13) 0.10131(5) 0.43568(10) 0.0311(4) Uani d . 1 1
H H4A -0.0910 0.1068 0.4163 0.047 Uiso calc R 1 1
H H4B -0.0002 0.0688 0.4496 0.047 Uiso calc R 1 1
H H4C 0.0459 0.1097 0.3909 0.047 Uiso calc R 1 1
C C5 0.18333(13) 0.06576(5) 0.62495(9) 0.0247(3) Uani d . 1 1
C C6 0.30907(14) 0.05040(5) 0.64885(10) 0.0318(4) Uani d . 1 1
H H6A 0.3053 0.0209 0.6783 0.048 Uiso calc R 1 1
H H6B 0.3452 0.0733 0.6860 0.048 Uiso calc R 1 1
H H6C 0.3569 0.0472 0.5975 0.048 Uiso calc R 1 1
C C7 0.11442(15) 0.06725(6) 0.70932(10) 0.0369(4) Uani d . 1 1
H H7A 0.1138 0.0367 0.7348 0.055 Uiso calc R 1 1
H H7B 0.0329 0.0772 0.6987 0.055 Uiso calc R 1 1
H H7C 0.1529 0.0888 0.7479 0.055 Uiso calc R 1 1
C C8 0.12939(16) 0.02598(5) 0.57365(11) 0.0371(4) Uani d . 1 1
H H8A 0.1357 -0.0025 0.6062 0.056 Uiso calc R 1 1
H H8B 0.1724 0.0227 0.5202 0.056 Uiso calc R 1 1
H H8C 0.0458 0.0325 0.5620 0.056 Uiso calc R 1 1
C C9 0.19898(12) 0.17452(5) 0.64523(9) 0.0225(3) Uani d . 1 1
C C10 0.08987(14) 0.18213(6) 0.70264(10) 0.0352(4) Uani d . 1 1
H H10A 0.1092 0.2047 0.7462 0.053 Uiso calc R 1 1
H H10B 0.0678 0.1531 0.7295 0.053 Uiso calc R 1 1
H H10C 0.0235 0.1933 0.6685 0.053 Uiso calc R 1 1
C C11 0.30305(13) 0.16440(5) 0.70498(10) 0.0286(3) Uani d . 1 1
H H11A 0.3143 0.1903 0.7435 0.043 Uiso calc R 1 1
H H11B 0.3753 0.1597 0.6718 0.043 Uiso calc R 1 1
H H11C 0.2859 0.1367 0.7378 0.043 Uiso calc R 1 1
C C12 0.22530(14) 0.22154(5) 0.60588(11) 0.0318(4) Uani d . 1 1
H H12A 0.2375 0.2441 0.6509 0.048 Uiso calc R 1 1
H H12B 0.1583 0.2310 0.5706 0.048 Uiso calc R 1 1
H H12C 0.2969 0.2195 0.5711 0.048 Uiso calc R 1 1
C C13 0.31336(12) 0.17872(5) 0.35889(9) 0.0229(3) Uani d . 1 1
C C14 0.27842(14) 0.22426(5) 0.40074(11) 0.0310(4) Uani d . 1 1
H H14A 0.2625 0.2472 0.3570 0.047 Uiso calc R 1 1
H H14B 0.3433 0.2349 0.4369 0.047 Uiso calc R 1 1
H H14C 0.2071 0.2197 0.4350 0.047 Uiso calc R 1 1
C C15 0.21142(13) 0.16659(5) 0.29861(10) 0.0285(3) Uani d . 1 1
H H15A 0.1950 0.1927 0.2616 0.043 Uiso calc R 1 1
H H15B 0.1404 0.1593 0.3315 0.043 Uiso calc R 1 1
H H15C 0.2338 0.1400 0.2643 0.043 Uiso calc R 1 1
C C16 0.42090(14) 0.19045(6) 0.30226(11) 0.0348(4) Uani d . 1 1
H H16A 0.3971 0.2129 0.2595 0.052 Uiso calc R 1 1
H H16B 0.4491 0.1626 0.2743 0.052 Uiso calc R 1 1
H H16C 0.4845 0.2033 0.3371 0.052 Uiso calc R 1 1
C C17 0.34969(13) 0.07047(5) 0.37334(9) 0.0251(3) Uani d . 1 1
C C18 0.22682(15) 0.05198(5) 0.34840(10) 0.0329(4) Uani d . 1 1
H H18A 0.2361 0.0230 0.3180 0.049 Uiso calc R 1 1
H H18B 0.1868 0.0743 0.3120 0.049 Uiso calc R 1 1
H H18C 0.1794 0.0469 0.3994 0.049 Uiso calc R 1 1
C C19 0.41818(15) 0.07537(6) 0.28926(10) 0.0372(4) Uani d . 1 1
H H19A 0.4261 0.0452 0.2626 0.056 Uiso calc R 1 1
H H19B 0.4970 0.0880 0.3005 0.056 Uiso calc R 1 1
H H19C 0.3749 0.0960 0.2514 0.056 Uiso calc R 1 1
C C20 0.41077(15) 0.03161(5) 0.42263(10) 0.0355(4) Uani d . 1 1
H H20A 0.4088 0.0034 0.3890 0.053 Uiso calc R 1 1
H H20B 0.3692 0.0266 0.4762 0.053 Uiso calc R 1 1
H H20C 0.4932 0.0401 0.4341 0.053 Uiso calc R 1 1
C C21 0.50546(12) 0.13774(5) 0.48782(9) 0.0240(3) Uani d . 1 1
C C22 0.53571(13) 0.10779(5) 0.56483(10) 0.0299(4) Uani d . 1 1
H H22A 0.6143 0.1161 0.5861 0.045 Uiso calc R 1 1
H H22B 0.5355 0.0755 0.5482 0.045 Uiso calc R 1 1
H H22C 0.4766 0.1127 0.6092 0.045 Uiso calc R 1 1
C C23 0.52267(13) 0.18761(5) 0.51742(11) 0.0335(4) Uani d . 1 1
H H23A 0.6032 0.1915 0.5393 0.050 Uiso calc R 1 1
H H23B 0.4654 0.1946 0.5621 0.050 Uiso calc R 1 1
H H23C 0.5103 0.2084 0.4697 0.050 Uiso calc R 1 1
C C24 0.60486(13) 0.12825(6) 0.42309(11) 0.0392(4) Uani d . 1 1
H H24A 0.6814 0.1369 0.4475 0.059 Uiso calc R 1 1
H H24B 0.5905 0.1462 0.3718 0.059 Uiso calc R 1 1
H H24C 0.6057 0.0956 0.4089 0.059 Uiso calc R 1 1

loop_
_atom_site_aniso_label
_atom_site_aniso_U_11
_atom_site_aniso_U_22
_atom_site_aniso_U_33
_atom_site_aniso_U_12
_atom_site_aniso_U_13
_atom_site_aniso_U_23
Si1 0.01472(17) 0.01753(17) 0.0146(2) -0.00121(13) 0.00001(14) -0.00181(15)
Si2 0.01544(18) 0.01680(17) 0.0148(2) 0.00162(13) 0.00021(14) 0.00224(15)
C1 0.0155(7) 0.0341(8) 0.0232(8) -0.0015(6) -0.0008(6) -0.0032(6)
C2 0.0167(7) 0.0689(12) 0.0343(10) -0.0051(7) 0.0029(7) -0.0034(9)
C3 0.0217(7) 0.0410(9) 0.0360(10) 0.0110(7) -0.0062(7) -0.0053(8)
C4 0.0246(8) 0.0420(9) 0.0267(9) -0.0084(6) -0.0055(7) -0.0046(7)
C5 0.0310(8) 0.0237(7) 0.0194(8) -0.0057(6) 0.0018(6) 0.0041(6)
C6 0.0418(9) 0.0258(7) 0.0278(9) 0.0021(7) 0.0003(7) 0.0086(7)
C7 0.0421(10) 0.0425(9) 0.0262(10) -0.0071(8) 0.0076(8) 0.0113(8)
C8 0.0523(10) 0.0229(7) 0.0359(11) -0.0147(7) 0.0008(8) 0.0045(7)
C9 0.0224(7) 0.0248(7) 0.0204(8) 0.0039(5) -0.0027(6) -0.0077(6)
C10 0.0311(8) 0.0481(10) 0.0265(9) 0.0087(7) 0.0023(7) -0.0161(8)
C11 0.0304(8) 0.0339(8) 0.0216(9) 0.0010(6) -0.0077(6) -0.0082(7)
C12 0.0376(9) 0.0222(7) 0.0355(10) 0.0023(6) -0.0063(7) -0.0096(7)
C13 0.0241(7) 0.0244(7) 0.0201(8) -0.0009(6) -0.0012(6) 0.0086(6)
C14 0.0365(9) 0.0210(7) 0.0355(10) -0.0007(6) -0.0060(7) 0.0081(7)
C15 0.0304(8) 0.0326(8) 0.0225(9) 0.0007(6) -0.0067(7) 0.0087(7)
C16 0.0313(8) 0.0432(9) 0.0299(10) -0.0051(7) 0.0027(7) 0.0183(8)
C17 0.0336(8) 0.0240(7) 0.0178(8) 0.0080(6) 0.0030(6) -0.0025(6)
C18 0.0464(10) 0.0260(8) 0.0264(9) -0.0011(7) -0.0014(7) -0.0081(7)
C19 0.0458(10) 0.0431(9) 0.0226(9) 0.0116(8) 0.0090(8) -0.0064(7)
C20 0.0504(10) 0.0252(8) 0.0310(10) 0.0160(7) 0.0034(8) -0.0035(7)
C21 0.0156(7) 0.0332(7) 0.0233(8) 0.0011(6) 0.0010(6) 0.0066(6)
C22 0.0217(7) 0.0416(9) 0.0264(9) 0.0056(6) -0.0032(6) 0.0060(7)
C23 0.0236(8) 0.0383(9) 0.0386(10) -0.0127(6) -0.0069(7) 0.0080(8)
C24 0.0182(7) 0.0663(12) 0.0329(10) 0.0034(7) 0.0030(7) 0.0115(9)

loop_
_atom_type_symbol
_atom_type_description
_atom_type_scat_dispersion_real
_atom_type_scat_dispersion_imag
_atom_type_scat_source
C C 0.0033 0.0016 'International Tables Vol C Tables 4.2.6.8 and 6.1.1.4'
H H 0.0000 0.0000 'International Tables Vol C Tables 4.2.6.8 and 6.1.1.4'
Si Si 0.0817 0.0704 'International Tables Vol C Tables 4.2.6.8 and 6.1.1.4'

loop_
_geom_angle_atom_site_label_1
_geom_angle_atom_site_label_2
_geom_angle_atom_site_label_3
_geom_angle
C1 Si1 C5 107.10(6)
C1 Si1 C9 107.26(6)
C5 Si1 C9 106.80(6)
C1 Si1 Si2 112.26(5)
C5 Si1 Si2 111.80(5)
C9 Si1 Si2 111.32(5)
C17 Si2 C21 107.07(6)
C17 Si2 C13 106.87(6)
C21 Si2 C13 107.29(6)
C17 Si2 Si1 111.72(5)
C21 Si2 Si1 112.08(5)
C13 Si2 Si1 111.51(4)
C4 C1 C3 105.65(12)
C4 C1 C2 105.17(12)
C3 C1 C2 106.54(12)
C4 C1 Si1 114.88(10)
C3 C1 Si1 111.40(9)
C2 C1 Si1 112.56(11)
C1 C2 H2A 109.5
C1 C2 H2B 109.5
H2A C2 H2B 109.5
C1 C2 H2C 109.5
H2A C2 H2C 109.5
H2B C2 H2C 109.5
C1 C3 H3A 109.5
C1 C3 H3B 109.5
H3A C3 H3B 109.5
C1 C3 H3C 109.5
H3A C3 H3C 109.5
H3B C3 H3C 109.5
C1 C4 H4A 109.5
C1 C4 H4B 109.5
H4A C4 H4B 109.5
C1 C4 H4C 109.5
H4A C4 H4C 109.5
H4B C4 H4C 109.5
C6 C5 C8 105.94(13)
C6 C5 C7 105.10(13)
C8 C5 C7 106.09(12)
C6 C5 Si1 114.00(10)
C8 C5 Si1 111.63(10)
C7 C5 Si1 113.41(10)
C5 C6 H6A 109.5
C5 C6 H6B 109.5
H6A C6 H6B 109.5
C5 C6 H6C 109.5
H6A C6 H6C 109.5
H6B C6 H6C 109.5
C5 C7 H7A 109.5
C5 C7 H7B 109.5
H7A C7 H7B 109.5
C5 C7 H7C 109.5
H7A C7 H7C 109.5
H7B C7 H7C 109.5
C5 C8 H8A 109.5
C5 C8 H8B 109.5
H8A C8 H8B 109.5
C5 C8 H8C 109.5
H8A C8 H8C 109.5
H8B C8 H8C 109.5
C12 C9 C11 105.86(12)
C12 C9 C10 105.29(12)
C11 C9 C10 105.96(13)
C12 C9 Si1 114.09(10)
C11 C9 Si1 111.29(9)
C10 C9 Si1 113.66(10)
C9 C10 H10A 109.5
C9 C10 H10B 109.5
H10A C10 H10B 109.5
C9 C10 H10C 109.5
H10A C10 H10C 109.5
H10B C10 H10C 109.5
C9 C11 H11A 109.5
C9 C11 H11B 109.5
H11A C11 H11B 109.5
C9 C11 H11C 109.5
H11A C11 H11C 109.5
H11B C11 H11C 109.5
C9 C12 H12A 109.5
C9 C12 H12B 109.5
H12A C12 H12B 109.5
C9 C12 H12C 109.5
H12A C12 H12C 109.5
H12B C12 H12C 109.5
C15 C13 C14 105.96(12)
C15 C13 C16 106.19(13)
C14 C13 C16 105.04(12)
C15 C13 Si2 111.10(9)
C14 C13 Si2 114.18(10)
C16 C13 Si2 113.70(10)
C13 C14 H14A 109.5
C13 C14 H14B 109.5
H14A C14 H14B 109.5
C13 C14 H14C 109.5
H14A C14 H14C 109.5
H14B C14 H14C 109.5
C13 C15 H15A 109.5
C13 C15 H15B 109.5
H15A C15 H15B 109.5
C13 C15 H15C 109.5
H15A C15 H15C 109.5
H15B C15 H15C 109.5
C13 C16 H16A 109.5
C13 C16 H16B 109.5
H16A C16 H16B 109.5
C13 C16 H16C 109.5
H16A C16 H16C 109.5
H16B C16 H16C 109.5
C20 C17 C18 105.95(13)
C20 C17 C19 106.28(12)
C18 C17 C19 105.20(13)
C20 C17 Si2 111.55(10)
C18 C17 Si2 113.86(10)
C19 C17 Si2 113.36(10)
C17 C18 H18A 109.5
C17 C18 H18B 109.5
H18A C18 H18B 109.5
C17 C18 H18C 109.5
H18A C18 H18C 109.5
H18B C18 H18C 109.5
C17 C19 H19A 109.5
C17 C19 H19B 109.5
H19A C19 H19B 109.5
C17 C19 H19C 109.5
H19A C19 H19C 109.5
H19B C19 H19C 109.5
C17 C20 H20A 109.5
C17 C20 H20B 109.5
H20A C20 H20B 109.5
C17 C20 H20C 109.5
H20A C20 H20C 109.5
H20B C20 H20C 109.5
C22 C21 C23 105.54(13)
C22 C21 C24 105.20(12)
C23 C21 C24 106.23(12)
C22 C21 Si2 114.93(10)
C23 C21 Si2 111.43(9)
C24 C21 Si2 112.81(11)
C21 C22 H22A 109.5
C21 C22 H22B 109.5
H22A C22 H22B 109.5
C21 C22 H22C 109.5
H22A C22 H22C 109.5
H22B C22 H22C 109.5
C21 C23 H23A 109.5
C21 C23 H23B 109.5
H23A C23 H23B 109.5
C21 C23 H23C 109.5
H23A C23 H23C 109.5
H23B C23 H23C 109.5
C21 C24 H24A 109.5
C21 C24 H24B 109.5
H24A C24 H24B 109.5
C21 C24 H24C 109.5
H24A C24 H24C 109.5
H24B C24 H24C 109.5

loop_
_geom_bond_atom_site_label_1
_geom_bond_atom_site_label_2
_geom_bond_distance
Si1 C1 1.9895(14)
Si1 C5 1.9911(14)
Si1 C9 1.9913(14)
Si1 Si2 2.6863(5)
Si2 C17 1.9860(14)
Si2 C21 1.9926(14)
Si2 C13 1.9933(14)
C1 C4 1.535(2)
C1 C3 1.544(2)
C1 C2 1.548(2)
C2 H2A 0.9800
C2 H2B 0.9800
C2 H2C 0.9800
C3 H3A 0.9800
C3 H3B 0.9800
C3 H3C 0.9800
C4 H4A 0.9800
C4 H4B 0.9800
C4 H4C 0.9800
C5 C6 1.536(2)
C5 C8 1.543(2)
C5 C7 1.546(2)
C6 H6A 0.9800
C6 H6B 0.9800
C6 H6C 0.9800
C7 H7A 0.9800
C7 H7B 0.9800
C7 H7C 0.9800
C8 H8A 0.9800
C8 H8B 0.9800
C8 H8C 0.9800
C9 C12 1.537(2)
C9 C11 1.5373(19)
C9 C10 1.547(2)
C10 H10A 0.9800
C10 H10B 0.9800
C10 H10C 0.9800
C11 H11A 0.9800
C11 H11B 0.9800
C11 H11C 0.9800
C12 H12A 0.9800
C12 H12B 0.9800
C12 H12C 0.9800
C13 C15 1.537(2)
C13 C14 1.537(2)
C13 C16 1.548(2)
C14 H14A 0.9800
C14 H14B 0.9800
C14 H14C 0.9800
C15 H15A 0.9800
C15 H15B 0.9800
C15 H15C 0.9800
C16 H16A 0.9800
C16 H16B 0.9800
C16 H16C 0.9800
C17 C20 1.5404(19)
C17 C18 1.540(2)
C17 C19 1.546(2)
C18 H18A 0.9800
C18 H18B 0.9800
C18 H18C 0.9800
C19 H19A 0.9800
C19 H19B 0.9800
C19 H19C 0.9800
C20 H20A 0.9800
C20 H20B 0.9800
C20 H20C 0.9800
C21 C22 1.539(2)
C21 C23 1.542(2)
C21 C24 1.545(2)
C22 H22A 0.9800
C22 H22B 0.9800
C22 H22C 0.9800
C23 H23A 0.9800
C23 H23B 0.9800
C23 H23C 0.9800
C24 H24A 0.9800
C24 H24B 0.9800
C24 H24C 0.9800

loop_
_geom_torsion_atom_site_label_1
_geom_torsion_atom_site_label_2
_geom_torsion_atom_site_label_3
_geom_torsion_atom_site_label_4
_geom_torsion
C1 Si1 Si2 C17 -74.14(7)
C5 Si1 Si2 C17 46.25(7)
C9 Si1 Si2 C17 165.61(6)
C1 Si1 Si2 C21 165.69(7)
C5 Si1 Si2 C21 -73.92(7)
C9 Si1 Si2 C21 45.43(7)
C1 Si1 Si2 C13 45.38(7)
C5 Si1 Si2 C13 165.77(6)
C9 Si1 Si2 C13 -74.87(7)
C5 Si1 C1 C4 -77.84(12)
C9 Si1 C1 C4 167.82(11)
Si2 Si1 C1 C4 45.24(11)
C5 Si1 C1 C3 162.08(10)
C9 Si1 C1 C3 47.74(12)
Si2 Si1 C1 C3 -74.84(11)
C5 Si1 C1 C2 42.49(12)
C9 Si1 C1 C2 -71.85(12)
Si2 Si1 C1 C2 165.57(10)
C1 Si1 C5 C6 167.25(11)
C9 Si1 C5 C6 -78.10(12)
Si2 Si1 C5 C6 43.88(12)
C1 Si1 C5 C8 47.25(12)
C9 Si1 C5 C8 161.90(11)
Si2 Si1 C5 C8 -76.11(11)
C1 Si1 C5 C7 -72.52(12)
C9 Si1 C5 C7 42.13(12)
Si2 Si1 C5 C7 164.11(9)
C1 Si1 C9 C12 -78.69(11)
C5 Si1 C9 C12 166.77(10)
Si2 Si1 C9 C12 44.48(11)
C1 Si1 C9 C11 161.60(10)
C5 Si1 C9 C11 47.06(12)
Si2 Si1 C9 C11 -75.23(11)
C1 Si1 C9 C10 42.06(12)
C5 Si1 C9 C10 -72.48(12)
Si2 Si1 C9 C10 165.23(10)
C17 Si2 C13 C15 47.20(12)
C21 Si2 C13 C15 161.76(10)
Si1 Si2 C13 C15 -75.16(11)
C17 Si2 C13 C14 166.96(10)
C21 Si2 C13 C14 -78.48(11)
Si1 Si2 C13 C14 44.60(11)
C17 Si2 C13 C16 -72.53(12)
C21 Si2 C13 C16 42.04(13)
Si1 Si2 C13 C16 165.12(10)
C21 Si2 C17 C20 47.24(12)
C13 Si2 C17 C20 161.95(11)
Si1 Si2 C17 C20 -75.82(11)
C21 Si2 C17 C18 167.10(11)
C13 Si2 C17 C18 -78.19(12)
Si1 Si2 C17 C18 44.03(12)
C21 Si2 C17 C19 -72.68(12)
C13 Si2 C17 C19 42.03(12)
Si1 Si2 C17 C19 164.26(9)
C17 Si2 C21 C22 -77.39(12)
C13 Si2 C21 C22 168.19(11)
Si1 Si2 C21 C22 45.46(12)
C17 Si2 C21 C23 162.61(10)
C13 Si2 C21 C23 48.19(12)
Si1 Si2 C21 C23 -74.54(11)
C17 Si2 C21 C24 43.22(12)
C13 Si2 C21 C24 -71.21(12)
Si1 Si2 C21 C24 166.06(10)
